data_7203551
loop_
_publ_author_name
'Bernardo Masci'
'Pierre Thu\'ery'

_publ_section_title
;
 Complex-within-complex assemblages from {M([2.2.2]cryptand)(H~2~O)~2~}^2+^
 (M = Sr, Ba) and {UO~2~(<i>p-tert</i>-butyl[3.1.3.1]homooxacalixarene
 -- 4H)}^2&#x2212;^
;
_journal_issue 10
_journal_name_full CrystEngComm
_journal_page_first 764
_journal_paper_doi 10.1039/b609043e
_journal_volume 8
_journal_year 2006
_chemical_formula_sum 'C110 H162 Ba N2 O22'
_chemical_formula_weight 2001.76
_space_group_IT_number 7
_symmetry_cell_setting monoclinic
_symmetry_space_group_name_Hall 'P -2yc'
_symmetry_space_group_name_H-M 'P 1 c 1'
_atom_sites_solution_hydrogens geom
_atom_sites_solution_primary direct
_atom_sites_solution_secondary difmap
_audit_creation_method SHELXL-97
_cell_angle_alpha 90.00
_cell_angle_beta 102.642(3)
_cell_angle_gamma 90.00
_cell_formula_units_Z 2
_cell_length_a 15.4801(9)
_cell_length_b 18.8355(12)
_cell_length_c 18.5273(8)
_cell_measurement_reflns_used 34140
_cell_measurement_temperature 100(2)
_cell_measurement_theta_max 25.68
_cell_measurement_theta_min 3.44
_cell_volume 5271.1(5)
_computing_cell_refinement 'DENZO-SMN (Otwinowski & Minor, 1997)'
_computing_data_collection 'Kappa-CCD software (Nonius B.V., 1998)'
_computing_data_reduction 'DENZO-SMN (Otwinowski & Minor, 1997)'
_computing_molecular_graphics 'SHELXTL (Sheldrick, 1999)'
_computing_publication_material 'SHELXTL (Sheldrick, 1999)'
_computing_structure_refinement 'SHELXL-97 (Sheldrick, 1997)'
_computing_structure_solution 'SHELXS-97 (Sheldrick, 1997)'
_diffrn_ambient_temperature 100(2)
_diffrn_measured_fraction_theta_full 0.977
_diffrn_measured_fraction_theta_max 0.977
_diffrn_measurement_device_type 'Nonius Kappa-CCD'
_diffrn_measurement_method '\f scans'
_diffrn_radiation_monochromator graphite
_diffrn_radiation_source 'fine-focus sealed tube'
_diffrn_radiation_type MoK\a
_diffrn_radiation_wavelength 0.71073
_diffrn_reflns_av_R_equivalents 0.1048
_diffrn_reflns_av_sigmaI/netI 0.1424
_diffrn_reflns_limit_h_max 18
_diffrn_reflns_limit_h_min -18
_diffrn_reflns_limit_k_max 22
_diffrn_reflns_limit_k_min -20
_diffrn_reflns_limit_l_max 22
_diffrn_reflns_limit_l_min -21
_diffrn_reflns_number 34140
_diffrn_reflns_theta_full 25.68
_diffrn_reflns_theta_max 25.68
_diffrn_reflns_theta_min 3.44
_diffrn_standards_decay_% 0
_diffrn_standards_interval_time 0
_exptl_absorpt_coefficient_mu 0.447
_exptl_absorpt_correction_T_max 0.961
_exptl_absorpt_correction_T_min 0.837
_exptl_absorpt_correction_type refdelf
_exptl_absorpt_process_details 'program DELABS from PLATON (Spek, 2000)'
_exptl_crystal_colour colourless
_exptl_crystal_density_diffrn 1.261
_exptl_crystal_density_meas ?
_exptl_crystal_description platelet
_exptl_crystal_F_000 2136
_exptl_crystal_size_max 0.33
_exptl_crystal_size_mid 0.24
_exptl_crystal_size_min 0.09
_refine_diff_density_max 1.532
_refine_diff_density_min -1.032
_refine_diff_density_rms 0.110
_refine_ls_abs_structure_details 'Flack H D (1983), Acta Cryst. A39, 876-881'
_refine_ls_abs_structure_Flack 0.70(2)
_refine_ls_extinction_method none
_refine_ls_goodness_of_fit_ref 1.008
_refine_ls_hydrogen_treatment constr
_refine_ls_matrix_type full
_refine_ls_number_parameters 1241
_refine_ls_number_reflns 17490
_refine_ls_number_restraints 300
_refine_ls_restrained_S_all 1.002
_refine_ls_R_factor_all 0.1395
_refine_ls_R_factor_gt 0.0919
_refine_ls_shift/su_max 0.002
_refine_ls_shift/su_mean 0.000
_refine_ls_structure_factor_coef Fsqd
_refine_ls_weighting_details 'calc w=1/[\s^2^(Fo^2^)+(0.1502P)^2^] where P=(Fo^2^+2Fc^2^)/3'
_refine_ls_weighting_scheme calc
_refine_ls_wR_factor_gt 0.2212
_refine_ls_wR_factor_ref 0.2604
_reflns_number_gt 11247
_reflns_number_total 17490
_reflns_threshold_expression >2sigma(I)
_cod_data_source_file b609043e.txt
_cod_data_source_block 1
_cod_original_sg_symbol_H-M 'P c'
_cod_database_code 7203551

loop_
_symmetry_equiv_pos_as_xyz
'x, y, z'
'x, -y, z+1/2'

loop_
_atom_site_label
_atom_site_type_symbol
_atom_site_fract_x
_atom_site_fract_y
_atom_site_fract_z
_atom_site_U_iso_or_equiv
_atom_site_adp_type
_atom_site_occupancy
_atom_site_symmetry_multiplicity
_atom_site_calc_flag
_atom_site_refinement_flags
_atom_site_disorder_assembly
_atom_site_disorder_group
_atom_site_attached_hydrogens
Ba Ba 0.92066(5) 0.72617(3) 0.22934(5) 0.04396(17) Uani 1 1 d . . . 0
N1 N 0.7755(8) 0.6528(6) 0.1241(7) 0.065(4) Uani 1 1 d . . . 0
N2 N 1.0675(9) 0.7945(5) 0.3294(7) 0.064(3) Uani 1 1 d . . . 0
O1 O 0.8881(6) 0.5827(5) 0.2496(5) 0.072(3) Uani 1 1 d . . . 0
O2 O 1.0308(7) 0.6479(5) 0.3320(5) 0.065(3) Uani 1 1 d . . . 0
O3 O 0.7510(6) 0.7857(5) 0.1981(5) 0.065(2) Uani 1 1 d . . . 0
O4 O 0.8938(8) 0.8525(6) 0.2929(6) 0.091(4) Uani 1 1 d . . . 0
O5 O 0.9548(7) 0.6661(5) 0.1022(5) 0.071(3) Uani 1 1 d . . . 0
O6 O 1.0939(10) 0.7288(9) 0.1996(8) 0.121(5) Uani 1 1 d . . . 0
O7 O 0.9236(10) 0.8296(6) 0.1282(6) 0.096(4) Uani 1 1 d . . . 2
O8 O 0.8499(7) 0.6919(5) 0.3628(6) 0.066(3) Uani 1 1 d . . . 2
O9 O 0.9663(11) 0.8160(9) -0.0122(9) 0.128(5) Uani 1 1 d U . . 2
O10 O 0.9620(10) 0.9673(8) 0.1528(8) 0.115(4) Uani 1 1 d U . . 2
C1 C 0.7544(15) 0.5896(13) 0.1687(14) 0.133(8) Uani 1 1 d DU . . 0
H1C H 0.7250 0.6083 0.2058 0.159 Uiso 1 1 calc R . . 0
H1D H 0.7111 0.5610 0.1354 0.159 Uiso 1 1 calc R . . 0
C2 C 0.8250(12) 0.5397(10) 0.2080(10) 0.093(5) Uani 1 1 d DU . . 0
H2C H 0.8013 0.5071 0.2393 0.112 Uiso 1 1 calc R . . 0
H2D H 0.8495 0.5124 0.1728 0.112 Uiso 1 1 calc R . . 0
C3 C 0.9675(8) 0.5459(6) 0.2714(6) 0.058(3) Uani 1 1 d D . . 0
H3C H 0.9994 0.5477 0.2318 0.069 Uiso 1 1 calc R . . 0
H3D H 0.9549 0.4965 0.2797 0.069 Uiso 1 1 calc R . . 0
C4 C 1.0245(8) 0.5758(5) 0.3402(6) 0.052(3) Uani 1 1 d D . . 0
H4C H 0.9989 0.5654 0.3824 0.063 Uiso 1 1 calc R . . 0
H4D H 1.0830 0.5546 0.3489 0.063 Uiso 1 1 calc R . . 0
C5 C 1.0845(10) 0.6817(8) 0.3998(9) 0.076(4) Uani 1 1 d . . . 0
H5A H 1.0704 0.6593 0.4429 0.091 Uiso 1 1 calc R . . 0
H5B H 1.1467 0.6733 0.4014 0.091 Uiso 1 1 calc R . . 0
C6 C 1.0701(13) 0.7571(10) 0.4036(11) 0.090(5) Uani 1 1 d U . . 0
H6C H 1.1171 0.7776 0.4411 0.108 Uiso 1 1 calc R . . 0
H6D H 1.0146 0.7654 0.4183 0.108 Uiso 1 1 calc R . . 0
C7 C 0.6985(10) 0.6931(7) 0.1118(9) 0.074(4) Uani 1 1 d DU . . 0
H7A H 0.6639 0.6780 0.1468 0.089 Uiso 1 1 calc R . . 0
H7B H 0.6644 0.6820 0.0626 0.089 Uiso 1 1 calc R . . 0
C8 C 0.7089(15) 0.7724(7) 0.1176(11) 0.096(5) Uani 1 1 d DU . . 0
H8A H 0.6519 0.7958 0.1038 0.116 Uiso 1 1 calc R . . 0
H8B H 0.7467 0.7895 0.0859 0.116 Uiso 1 1 calc R . . 0
C9 C 0.7496(12) 0.8619(10) 0.2113(10) 0.088(5) Uani 1 1 d U . . 0
H9A H 0.6896 0.8781 0.2089 0.105 Uiso 1 1 calc R . . 0
H9B H 0.7737 0.8875 0.1747 0.105 Uiso 1 1 calc R . . 0
C10 C 0.8059(9) 0.8734(8) 0.2874(8) 0.064(3) Uani 1 1 d U . . 0
H10A H 0.8046 0.9233 0.3000 0.076 Uiso 1 1 calc R . . 0
H10B H 0.7812 0.8467 0.3228 0.076 Uiso 1 1 calc R . . 0
C11 C 0.9559(13) 0.8840(12) 0.3473(12) 0.102(6) Uani 1 1 d U . . 0
H11A H 0.9486 0.8672 0.3951 0.122 Uiso 1 1 calc R . . 0
H11B H 0.9463 0.9349 0.3455 0.122 Uiso 1 1 calc R . . 0
C12 C 1.0507(15) 0.8687(13) 0.3397(13) 0.117(7) Uani 1 1 d U . . 0
H12A H 1.0623 0.8952 0.2980 0.140 Uiso 1 1 calc R . . 0
H12B H 1.0916 0.8855 0.3838 0.140 Uiso 1 1 calc R . . 0
C13 C 0.801(2) 0.6398(19) 0.0666(19) 0.163(11) Uani 1 1 d U . . 0
H13A H 0.7807 0.6799 0.0344 0.195 Uiso 1 1 calc R . . 0
H13B H 0.7654 0.5997 0.0448 0.195 Uiso 1 1 calc R . . 0
C14 C 0.9003(19) 0.6228(17) 0.0540(18) 0.155(10) Uani 1 1 d U . . 0
H14A H 0.9156 0.5734 0.0646 0.186 Uiso 1 1 calc R . . 0
H14B H 0.9040 0.6331 0.0035 0.186 Uiso 1 1 calc R . . 0
C15 C 1.0468(11) 0.6507(8) 0.1056(10) 0.085(5) Uani 1 1 d DU . . 0
H15A H 1.0528 0.6328 0.0578 0.102 Uiso 1 1 calc R . . 0
H15B H 1.0657 0.6133 0.1416 0.102 Uiso 1 1 calc R . . 0
C16 C 1.1074(11) 0.7135(8) 0.1259(10) 0.085(4) Uani 1 1 d DU . . 0
H16A H 1.1685 0.7013 0.1268 0.102 Uiso 1 1 calc R . . 0
H16B H 1.0896 0.7530 0.0924 0.102 Uiso 1 1 calc R . . 0
C17 C 1.1453(17) 0.7885(13) 0.2267(11) 0.121(7) Uani 1 1 d DU . . 0
H17A H 1.1150 0.8322 0.2085 0.146 Uiso 1 1 calc R . . 0
H17B H 1.2022 0.7872 0.2129 0.146 Uiso 1 1 calc R . . 0
C18 C 1.1559(16) 0.7814(14) 0.3104(11) 0.118(7) Uani 1 1 d DU . . 0
H18A H 1.1769 0.7342 0.3263 0.142 Uiso 1 1 calc R . . 0
H18B H 1.1988 0.8157 0.3357 0.142 Uiso 1 1 calc R . . 0
O1A O 0.8091(6) 1.0630(6) 0.3779(5) 0.072(3) Uani 1 1 d . . . 0
H1A H 0.8591 1.0605 0.3613 0.086 Uiso 1 1 d R . . 0
O2A O 0.9239(6) 1.0565(5) 0.2722(5) 0.061(2) Uani 1 1 d . . . 0
O3A O 0.9962(6) 1.0506(5) 0.4376(4) 0.055(2) Uani 1 1 d . . . 0
H3A H 0.9891 1.0229 0.4738 0.067 Uiso 1 1 d R . . 0
O4A O 0.9799(6) 0.9577(5) 0.5304(6) 0.068(3) Uani 1 1 d . . . 0
O5A O 0.8930(7) 0.8100(6) 0.5281(6) 0.086(3) Uani 1 1 d D . . 0
O6A O 0.7843(7) 0.9475(5) 0.5079(5) 0.065(2) Uani 1 1 d U . . 0
H6A H 0.8381 0.9342 0.5387 0.078 Uiso 1 1 d R . . 0
O1B O 0.8758(5) 0.4479(4) 0.3786(5) 0.056(2) Uani 1 1 d . . . 0
H1B H 0.8731 0.4766 0.4118 0.067 Uiso 1 1 d R . . 0
O2B O 0.9669(7) 0.3051(6) 0.3788(6) 0.074(3) Uani 1 1 d U . . 0
O3B O 1.0718(6) 0.4303(5) 0.4032(5) 0.056(2) Uani 1 1 d . . . 0
H3B H 1.0168 0.4040 0.3909 0.068 Uiso 1 1 d R . . 0
O4B O 1.0588(5) 0.5518(4) 0.5239(4) 0.0502(19) Uani 1 1 d . . . 0
H4B H 1.0394 0.5072 0.5003 0.060 Uiso 1 1 d R . . 0
O5B O 0.9452(5) 0.5676(4) 0.6187(5) 0.0486(19) Uani 1 1 d . . . 0
O6B O 0.8609(5) 0.5606(4) 0.4520(5) 0.0486(18) Uani 1 1 d . . . 0
C1A C 0.6662(8) 1.0233(6) 0.3186(6) 0.046(3) Uani 1 1 d . . . 0
C1B C 0.7178(7) 0.4292(6) 0.3624(5) 0.036(2) Uani 1 1 d . . . 0
C2A C 0.7462(8) 1.0504(7) 0.3138(7) 0.054(3) Uani 1 1 d . . . 0
C2B C 0.8041(7) 0.4050(6) 0.3633(7) 0.046(3) Uani 1 1 d . . . 0
C3A C 0.7627(8) 1.0654(9) 0.2428(8) 0.068(4) Uani 1 1 d . . . 0
C3B C 0.8180(9) 0.3341(9) 0.3461(9) 0.079(4) Uani 1 1 d DU . . 0
C4A C 0.6971(10) 1.0565(8) 0.1819(9) 0.065(4) Uani 1 1 d U . . 0
H4A1 H 0.7076 1.0698 0.1363 0.077 Uiso 1 1 calc R . . 0
C4B C 0.7471(9) 0.2875(8) 0.3375(8) 0.068(4) Uani 1 1 d U . . 0
H4B1 H 0.7560 0.2406 0.3251 0.081 Uiso 1 1 calc R . . 0
C5A C 0.6167(8) 1.0290(7) 0.1840(6) 0.054(3) Uani 1 1 d . . . 0
C5B C 0.6629(7) 0.3071(6) 0.3466(7) 0.050(3) Uani 1 1 d . . . 0
C6A C 0.6015(7) 1.0147(6) 0.2553(6) 0.047(3) Uani 1 1 d . . . 0
H6A1 H 0.5458 0.9990 0.2594 0.056 Uiso 1 1 calc R . . 0
C6B C 0.6522(7) 0.3792(6) 0.3550(6) 0.040(2) Uani 1 1 d . . . 0
H6B1 H 0.5956 0.3952 0.3557 0.048 Uiso 1 1 calc R . . 0
C7A C 0.5466(9) 1.0166(9) 0.1109(6) 0.062(4) Uani 1 1 d . . . 0
C7B C 0.5858(10) 0.2504(8) 0.3368(9) 0.059(4) Uani 1 1 d . . . 0
C8B C 0.6079(9) 0.1997(8) 0.4019(8) 0.067(4) Uani 1 1 d . . . 0
H8B1 H 0.5623 0.1645 0.3975 0.101 Uiso 1 1 calc R . . 0
H8B2 H 0.6121 0.2257 0.4471 0.101 Uiso 1 1 calc R . . 0
H8B3 H 0.6635 0.1769 0.4022 0.101 Uiso 1 1 calc R . . 0
C8A C 0.5756(11) 0.9625(9) 0.0632(9) 0.076(4) Uani 1 1 d U . . 0
H8A1 H 0.5955 0.9208 0.0919 0.115 Uiso 1 1 calc R . . 0
H8A2 H 0.6232 0.9812 0.0433 0.115 Uiso 1 1 calc R . . 0
H8A3 H 0.5269 0.9503 0.0233 0.115 Uiso 1 1 calc R . . 0
C9A C 0.4575(10) 0.9989(9) 0.1250(8) 0.072(4) Uani 1 1 d . . . 0
H9A1 H 0.4164 0.9914 0.0787 0.108 Uiso 1 1 calc R . . 0
H9A2 H 0.4373 1.0374 0.1510 0.108 Uiso 1 1 calc R . . 0
H9A3 H 0.4617 0.9565 0.1543 0.108 Uiso 1 1 calc R . . 0
C9B C 0.4966(9) 0.2873(7) 0.3333(8) 0.065(3) Uani 1 1 d . . . 0
H9B1 H 0.4817 0.3155 0.2891 0.098 Uiso 1 1 calc R . . 0
H9B2 H 0.5008 0.3173 0.3758 0.098 Uiso 1 1 calc R . . 0
H9B3 H 0.4515 0.2522 0.3327 0.098 Uiso 1 1 calc R . . 0
C10A C 0.5330(10) 1.0889(9) 0.0709(8) 0.075(4) Uani 1 1 d . . . 0
H10C H 0.5852 1.1009 0.0536 0.113 Uiso 1 1 calc R . . 0
H10D H 0.5221 1.1247 0.1047 0.113 Uiso 1 1 calc R . . 0
H10E H 0.4833 1.0860 0.0297 0.113 Uiso 1 1 calc R . . 0
C10B C 0.5830(9) 0.2079(7) 0.2655(7) 0.062(4) Uani 1 1 d . . . 0
H10F H 0.6405 0.1881 0.2666 0.093 Uiso 1 1 calc R . . 0
H10G H 0.5665 0.2387 0.2235 0.093 Uiso 1 1 calc R . . 0
H10H H 0.5405 0.1702 0.2619 0.093 Uiso 1 1 calc R . . 0
C11A C 0.8451(11) 1.0955(10) 0.2335(10) 0.084(4) Uani 1 1 d U . . 0
H11C H 0.8490 1.1440 0.2515 0.101 Uiso 1 1 calc R . . 0
H11D H 0.8449 1.0970 0.1812 0.101 Uiso 1 1 calc R . . 0
C11B C 0.9037(9) 0.3136(9) 0.3229(9) 0.077(4) Uani 1 1 d DU . . 0
H11E H 0.8944 0.2699 0.2945 0.093 Uiso 1 1 calc R . . 0
H11F H 0.9192 0.3504 0.2914 0.093 Uiso 1 1 calc R . . 0
C12B C 1.0508(8) 0.2843(7) 0.3593(8) 0.058(3) Uani 1 1 d . . . 0
H12C H 1.0540 0.3048 0.3120 0.069 Uiso 1 1 calc R . . 0
H12D H 1.0534 0.2330 0.3551 0.069 Uiso 1 1 calc R . . 0
C12A C 0.9947(11) 1.0997(10) 0.2916(8) 0.085(5) Uani 1 1 d . . . 0
H12E H 0.9790 1.1398 0.3190 0.102 Uiso 1 1 calc R . . 0
H12F H 1.0104 1.1180 0.2472 0.102 Uiso 1 1 calc R . . 0
C13B C 1.1274(7) 0.3099(6) 0.4180(7) 0.050(3) Uani 1 1 d . . . 0
C13A C 1.0730(9) 1.0631(7) 0.3376(7) 0.061(3) Uani 1 1 d . . . 0
C14A C 1.0729(7) 1.0449(6) 0.4127(7) 0.044(3) Uani 1 1 d . . . 0
C14B C 1.1356(7) 0.3830(6) 0.4354(6) 0.043(2) Uani 1 1 d . . . 0
C15A C 1.1517(7) 1.0216(5) 0.4572(5) 0.036(2) Uani 1 1 d . . . 0
C15B C 1.2100(7) 0.4084(6) 0.4862(6) 0.041(2) Uani 1 1 d . . . 0
C16A C 1.2237(7) 1.0126(6) 0.4269(6) 0.043(2) Uani 1 1 d . . . 0
H16C H 1.2768 0.9990 0.4581 0.051 Uiso 1 1 calc R . . 0
C16B C 1.2755(8) 0.3572(7) 0.5162(6) 0.050(3) Uani 1 1 d . . . 0
H16D H 1.3262 0.3724 0.5493 0.060 Uiso 1 1 calc R . . 0
C17A C 1.2228(7) 1.0225(6) 0.3521(6) 0.046(3) Uani 1 1 d . . . 0
C17B C 1.2675(8) 0.2882(6) 0.4989(7) 0.051(3) Uani 1 1 d . . . 0
C18B C 1.1922(7) 0.2644(6) 0.4514(7) 0.050(3) Uani 1 1 d . . . 0
H18C H 1.1853 0.2160 0.4418 0.060 Uiso 1 1 calc R . . 0
C18A C 1.1470(8) 1.0494(7) 0.3093(7) 0.054(3) Uani 1 1 d . . . 0
H18D H 1.1449 1.0588 0.2596 0.065 Uiso 1 1 calc R . . 0
C19B C 1.3415(10) 0.2337(7) 0.5331(9) 0.071(4) Uani 1 1 d . . . 0
C19A C 1.3023(9) 1.0133(8) 0.3166(7) 0.059(4) Uani 1 1 d . . . 0
C20B C 1.3108(13) 0.1837(10) 0.5878(10) 0.092(5) Uani 1 1 d U . . 0
H20A H 1.3580 0.1519 0.6089 0.138 Uiso 1 1 calc R . . 0
H20B H 1.2606 0.1568 0.5623 0.138 Uiso 1 1 calc R . . 0
H20C H 1.2944 0.2110 0.6264 0.138 Uiso 1 1 calc R . . 0
C20A C 1.2770(9) 0.9627(9) 0.2506(8) 0.072(4) Uani 1 1 d . . . 0
H20D H 1.2330 0.9848 0.2126 0.109 Uiso 1 1 calc R . . 0
H20E H 1.2535 0.9196 0.2662 0.109 Uiso 1 1 calc R . . 0
H20F H 1.3285 0.9521 0.2316 0.109 Uiso 1 1 calc R . . 0
C21B C 1.3607(11) 0.1848(9) 0.4706(8) 0.078(4) Uani 1 1 d . . . 0
H21A H 1.3807 0.2132 0.4345 0.117 Uiso 1 1 calc R . . 0
H21B H 1.3075 0.1602 0.4475 0.117 Uiso 1 1 calc R . . 0
H21C H 1.4056 0.1510 0.4914 0.117 Uiso 1 1 calc R . . 0
C21A C 1.3816(14) 0.9775(12) 0.3744(12) 0.108(6) Uani 1 1 d U . . 0
H21D H 1.3599 0.9593 0.4155 0.161 Uiso 1 1 calc R . . 0
H21E H 1.4267 1.0122 0.3917 0.161 Uiso 1 1 calc R . . 0
H21F H 1.4059 0.9393 0.3508 0.161 Uiso 1 1 calc R . . 0
C22B C 1.4295(15) 0.2691(12) 0.5670(13) 0.114(6) Uani 1 1 d U . . 0
H22A H 1.4694 0.2345 0.5941 0.171 Uiso 1 1 calc R . . 0
H22B H 1.4200 0.3063 0.5998 0.171 Uiso 1 1 calc R . . 0
H22C H 1.4546 0.2888 0.5283 0.171 Uiso 1 1 calc R . . 0
C22A C 1.3349(13) 1.0828(11) 0.2893(11) 0.102(6) Uani 1 1 d U . . 0
H22D H 1.3759 1.0725 0.2586 0.153 Uiso 1 1 calc R . . 0
H22E H 1.3639 1.1107 0.3309 0.153 Uiso 1 1 calc R . . 0
H22F H 1.2854 1.1087 0.2612 0.153 Uiso 1 1 calc R . . 0
C23B C 1.2206(8) 0.4859(6) 0.5072(6) 0.044(3) Uani 1 1 d . . . 0
H23A H 1.2815 0.4999 0.5097 0.053 Uiso 1 1 calc R . . 0
H23B H 1.1832 0.5140 0.4687 0.053 Uiso 1 1 calc R . . 0
C23A C 1.1570(9) 1.0097(6) 0.5373(6) 0.046(3) Uani 1 1 d . . . 0
H23C H 1.1157 1.0413 0.5536 0.055 Uiso 1 1 calc R . . 0
H23D H 1.2161 1.0218 0.5645 0.055 Uiso 1 1 calc R . . 0
C24B C 1.1970(7) 0.5023(5) 0.5801(6) 0.038(2) Uani 1 1 d . . . 0
C24A C 1.1362(7) 0.9326(6) 0.5560(5) 0.042(2) Uani 1 1 d . . . 0
C25A C 1.0480(8) 0.9122(5) 0.5519(7) 0.047(3) Uani 1 1 d D . . 0
C25B C 1.1188(8) 0.5334(6) 0.5860(5) 0.040(2) Uani 1 1 d . . . 0
C26B C 1.1030(7) 0.5513(6) 0.6559(6) 0.047(3) Uani 1 1 d . . . 0
C26A C 1.0325(9) 0.8424(6) 0.5703(8) 0.071(4) Uani 1 1 d DU . . 0
C27B C 1.1659(7) 0.5353(6) 0.7188(5) 0.039(2) Uani 1 1 d . . . 0
H27B H 1.1547 0.5468 0.7647 0.047 Uiso 1 1 calc R . . 0
C27A C 1.1020(9) 0.7949(7) 0.5922(7) 0.066(4) Uani 1 1 d D . . 0
H27A H 1.0887 0.7490 0.6047 0.079 Uiso 1 1 calc R . . 0
C28B C 1.2461(7) 0.5022(6) 0.7160(6) 0.044(2) Uani 1 1 d . . . 0
C28A C 1.1893(10) 0.8120(7) 0.5964(7) 0.059(3) Uani 1 1 d . . . 0
C29A C 1.2042(8) 0.8849(6) 0.5785(7) 0.054(3) Uani 1 1 d . . . 0
H29A H 1.2621 0.9003 0.5823 0.064 Uiso 1 1 calc R . . 0
C29B C 1.2603(7) 0.4881(6) 0.6463(6) 0.045(2) Uani 1 1 d . . . 0
H29B H 1.3141 0.4681 0.6426 0.054 Uiso 1 1 calc R . . 0
C30A C 1.2588(13) 0.7563(11) 0.6215(11) 0.073(5) Uani 1 1 d U . . 0
C30B C 1.3154(8) 0.4846(7) 0.7874(6) 0.050(3) Uani 1 1 d . . . 0
C31B C 1.3249(11) 0.5503(9) 0.8393(9) 0.077(4) Uani 1 1 d U . . 0
H31A H 1.3601 0.5380 0.8870 0.116 Uiso 1 1 calc R . . 0
H31B H 1.2674 0.5655 0.8444 0.116 Uiso 1 1 calc R . . 0
H31C H 1.3532 0.5882 0.8185 0.116 Uiso 1 1 calc R . . 0
C31A C 1.250(2) 0.7345(15) 0.7015(16) 0.146(9) Uani 1 1 d U . . 0
H31D H 1.1910 0.7185 0.7001 0.220 Uiso 1 1 calc R . . 0
H31E H 1.2631 0.7748 0.7338 0.220 Uiso 1 1 calc R . . 0
H31F H 1.2913 0.6970 0.7195 0.220 Uiso 1 1 calc R . . 0
C32B C 1.2806(12) 0.4255(10) 0.8285(10) 0.093(5) Uani 1 1 d U . . 0
H32A H 1.2732 0.3832 0.7989 0.139 Uiso 1 1 calc R . . 0
H32B H 1.2246 0.4393 0.8384 0.139 Uiso 1 1 calc R . . 0
H32C H 1.3219 0.4166 0.8744 0.139 Uiso 1 1 calc R . . 0
C32A C 1.2472(12) 0.6961(10) 0.5713(10) 0.088(5) Uani 1 1 d U . . 0
H32D H 1.2830 0.6572 0.5942 0.132 Uiso 1 1 calc R . . 0
H32E H 1.2648 0.7093 0.5265 0.132 Uiso 1 1 calc R . . 0
H32F H 1.1861 0.6821 0.5599 0.132 Uiso 1 1 calc R . . 0
C33B C 1.4037(9) 0.4662(8) 0.7734(8) 0.067(3) Uani 1 1 d U . . 0
H33A H 1.4291 0.5074 0.7556 0.100 Uiso 1 1 calc R . . 0
H33B H 1.3973 0.4292 0.7370 0.100 Uiso 1 1 calc R . . 0
H33C H 1.4418 0.4503 0.8185 0.100 Uiso 1 1 calc R . . 0
C33A C 1.3540(12) 0.7875(10) 0.6283(11) 0.097(5) Uani 1 1 d U . . 0
H33D H 1.3955 0.7494 0.6295 0.145 Uiso 1 1 calc R . . 0
H33E H 1.3702 0.8148 0.6729 0.145 Uiso 1 1 calc R . . 0
H33F H 1.3548 0.8175 0.5865 0.145 Uiso 1 1 calc R . . 0
C34B C 1.0238(7) 0.5968(6) 0.6613(6) 0.045(2) Uani 1 1 d . . . 0
H34A H 1.0192 0.6000 0.7126 0.054 Uiso 1 1 calc R . . 0
H34B H 1.0320 0.6444 0.6439 0.054 Uiso 1 1 calc R . . 0
C34A C 0.9497(11) 0.8218(18) 0.5971(8) 0.157(10) Uani 1 1 d DU . . 0
H34C H 0.9585 0.7792 0.6273 0.189 Uiso 1 1 calc R . . 0
H34D H 0.9289 0.8600 0.6241 0.189 Uiso 1 1 calc R . . 0
C35B C 0.8804(7) 0.6220(6) 0.5937(7) 0.048(3) Uani 1 1 d . . . 0
H35A H 0.9022 0.6545 0.5612 0.057 Uiso 1 1 calc R . . 0
H35B H 0.8702 0.6487 0.6358 0.057 Uiso 1 1 calc R . . 0
C35A C 0.8041(8) 0.7981(10) 0.5417(8) 0.089(5) Uani 1 1 d DU . . 0
H35C H 0.8002 0.8207 0.5879 0.107 Uiso 1 1 calc R . . 0
H35D H 0.7952 0.7475 0.5469 0.107 Uiso 1 1 calc R . . 0
C36B C 0.7951(7) 0.5892(6) 0.5531(6) 0.036(2) Uani 1 1 d . . . 0
C36A C 0.7310(6) 0.8268(6) 0.4803(6) 0.045(3) Uani 1 1 d D . . 0
C37B C 0.7892(7) 0.5620(6) 0.4821(5) 0.041(2) Uani 1 1 d . . . 0
C37A C 0.7260(7) 0.9012(6) 0.4652(6) 0.046(3) Uani 1 1 d . . . 0
C38B C 0.7077(6) 0.5361(5) 0.4449(5) 0.034(2) Uani 1 1 d . . . 0
C38A C 0.6576(7) 0.9256(5) 0.4106(6) 0.040(2) Uani 1 1 d . . . 0
C39A C 0.5997(8) 0.8788(6) 0.3714(7) 0.057(3) Uani 1 1 d . . . 0
H39A H 0.5545 0.8964 0.3341 0.068 Uiso 1 1 calc R . . 0
C39B C 0.6358(7) 0.5375(6) 0.4760(6) 0.035(2) Uani 1 1 d . . . 0
H39B H 0.5824 0.5208 0.4479 0.042 Uiso 1 1 calc R . . 0
C40B C 0.6369(7) 0.5623(6) 0.5471(6) 0.045(3) Uani 1 1 d . . . 0
C40A C 0.6034(10) 0.8055(8) 0.3834(9) 0.077(5) Uani 1 1 d . . . 0
C41B C 0.7216(7) 0.5909(5) 0.5858(6) 0.039(2) Uani 1 1 d . . . 0
H41B H 0.7272 0.6104 0.6327 0.047 Uiso 1 1 calc R . . 0
C41A C 0.6706(8) 0.7840(6) 0.4386(7) 0.052(3) Uani 1 1 d . . . 0
H41A H 0.6755 0.7356 0.4485 0.062 Uiso 1 1 calc R . . 0
C42A C 0.5382(11) 0.7541(9) 0.3355(11) 0.101(6) Uani 1 1 d DU . . 0
C42B C 0.5551(8) 0.5619(7) 0.5797(7) 0.068(4) Uani 1 1 d D . . 0
C43B C 0.5132(15) 0.4870(7) 0.5725(11) 0.133(8) Uani 1 1 d DU . . 0
H43A H 0.4844 0.4790 0.6127 0.199 Uiso 1 1 calc R . . 0
H43B H 0.5586 0.4520 0.5739 0.199 Uiso 1 1 calc R . . 0
H43C H 0.4706 0.4834 0.5265 0.199 Uiso 1 1 calc R . . 0
C43A C 0.481(2) 0.7279(18) 0.3873(16) 0.241(18) Uani 1 1 d DU . . 0
H43D H 0.4446 0.7661 0.3978 0.361 Uiso 1 1 calc R . . 0
H43E H 0.5185 0.7114 0.4326 0.361 Uiso 1 1 calc R . . 0
H43F H 0.4442 0.6896 0.3642 0.361 Uiso 1 1 calc R . . 0
C44A C 0.4723(18) 0.7890(16) 0.2727(13) 0.173(11) Uani 1 1 d DU . . 0
H44A H 0.4609 0.8367 0.2865 0.259 Uiso 1 1 calc R . . 0
H44B H 0.4181 0.7625 0.2628 0.259 Uiso 1 1 calc R . . 0
H44C H 0.4964 0.7900 0.2292 0.259 Uiso 1 1 calc R . . 0
C44B C 0.4806(15) 0.6062(10) 0.5335(15) 0.157(10) Uani 1 1 d DU . . 0
H44D H 0.4986 0.6551 0.5344 0.235 Uiso 1 1 calc R . . 0
H44E H 0.4287 0.6022 0.5536 0.235 Uiso 1 1 calc R . . 0
H44F H 0.4676 0.5893 0.4834 0.235 Uiso 1 1 calc R . . 0
C45B C 0.5703(14) 0.5775(10) 0.6618(7) 0.103(6) Uani 1 1 d DU . . 0
H45A H 0.5153 0.5910 0.6738 0.154 Uiso 1 1 calc R . . 0
H45B H 0.6121 0.6155 0.6742 0.154 Uiso 1 1 calc R . . 0
H45C H 0.5930 0.5358 0.6893 0.154 Uiso 1 1 calc R . . 0
C45A C 0.5881(18) 0.6883(13) 0.3200(16) 0.163(10) Uani 1 1 d DU . . 0
H45D H 0.6115 0.6639 0.3656 0.244 Uiso 1 1 calc R . . 0
H45E H 0.6358 0.7020 0.2975 0.244 Uiso 1 1 calc R . . 0
H45F H 0.5485 0.6574 0.2872 0.244 Uiso 1 1 calc R . . 0
C46A C 0.6510(8) 1.0055(5) 0.3953(6) 0.037(2) Uani 1 1 d . . . 0
H46A H 0.5929 1.0222 0.3990 0.044 Uiso 1 1 calc R . . 0
H46B H 0.6947 1.0301 0.4324 0.044 Uiso 1 1 calc R . . 0
C46B C 0.6965(9) 0.5063(6) 0.3669(6) 0.043(3) Uani 1 1 d . . . 0
H46C H 0.6357 0.5139 0.3407 0.051 Uiso 1 1 calc R . . 0
H46D H 0.7341 0.5332 0.3412 0.051 Uiso 1 1 calc R . . 0

loop_
_atom_site_aniso_label
_atom_site_aniso_U_11
_atom_site_aniso_U_22
_atom_site_aniso_U_33
_atom_site_aniso_U_23
_atom_site_aniso_U_13
_atom_site_aniso_U_12
Ba 0.0483(3) 0.0405(3) 0.0414(3) -0.0094(4) 0.0060(2) 0.0023(4)
N1 0.064(8) 0.040(6) 0.068(7) 0.002(5) -0.034(6) 0.019(5)
N2 0.082(8) 0.037(5) 0.073(7) -0.021(5) 0.016(6) -0.011(5)
O1 0.069(7) 0.061(5) 0.074(6) -0.010(5) -0.009(5) -0.014(5)
O2 0.071(7) 0.058(6) 0.051(5) 0.014(4) -0.017(5) -0.023(5)
O3 0.074(6) 0.057(5) 0.061(5) 0.003(4) 0.009(5) 0.010(4)
O4 0.112(9) 0.061(6) 0.077(7) -0.038(5) -0.029(6) 0.010(6)
O5 0.102(8) 0.066(6) 0.046(5) -0.018(4) 0.020(5) 0.017(5)
O6 0.127(11) 0.156(13) 0.101(9) -0.024(9) 0.072(8) -0.068(10)
O7 0.182(13) 0.054(6) 0.055(6) 0.013(5) 0.033(7) -0.001(7)
O8 0.075(7) 0.055(5) 0.077(6) 0.001(5) 0.037(5) 0.001(5)
O9 0.129(5) 0.128(5) 0.128(5) 0.0000(10) 0.0281(15) -0.0001(10)
O10 0.116(4) 0.115(4) 0.115(4) 0.0000(10) 0.0254(14) 0.0000(10)
C1 0.133(8) 0.132(8) 0.133(8) 0.0001(10) 0.029(2) 0.0000(10)
C2 0.093(5) 0.093(5) 0.093(5) 0.0000(10) 0.0203(15) -0.0004(10)
C3 0.077(9) 0.044(6) 0.062(8) -0.002(6) 0.037(7) -0.014(6)
C4 0.070(8) 0.027(5) 0.055(7) 0.004(5) 0.000(6) -0.001(5)
C5 0.062(9) 0.070(9) 0.080(10) -0.012(8) -0.019(7) 0.009(7)
C6 0.090(5) 0.090(5) 0.090(5) -0.0002(10) 0.0196(15) 0.0001(10)
C7 0.074(4) 0.074(4) 0.074(4) -0.0001(10) 0.0155(13) -0.0002(10)
C8 0.096(5) 0.096(5) 0.096(5) 0.0001(10) 0.0206(15) 0.0000(10)
C9 0.088(5) 0.087(5) 0.088(5) 0.0000(10) 0.0191(14) 0.0003(10)
C10 0.064(3) 0.063(3) 0.064(3) -0.0005(10) 0.0142(12) 0.0006(10)
C11 0.102(6) 0.101(6) 0.102(6) -0.0005(10) 0.0220(16) 0.0002(10)
C12 0.117(7) 0.116(7) 0.117(7) -0.0005(10) 0.0250(18) 0.0001(10)
C13 0.163(11) 0.163(11) 0.163(11) -0.0001(10) 0.035(3) 0.0001(10)
C14 0.155(10) 0.155(10) 0.155(10) -0.0005(10) 0.034(2) 0.0002(10)
C15 0.085(5) 0.085(5) 0.085(5) -0.0001(10) 0.0189(14) 0.0004(10)
C16 0.085(5) 0.085(5) 0.085(5) 0.0002(10) 0.0193(14) 0.0000(10)
C17 0.121(7) 0.122(7) 0.122(7) -0.0001(10) 0.0268(19) -0.0004(10)
C18 0.118(7) 0.118(7) 0.118(7) -0.0001(10) 0.0258(19) 0.0000(10)
O1A 0.042(5) 0.114(9) 0.059(6) 0.026(6) 0.013(4) 0.005(5)
O2A 0.054(5) 0.066(6) 0.059(5) -0.002(4) 0.007(4) 0.001(4)
O3A 0.062(5) 0.068(6) 0.045(4) -0.001(4) 0.032(4) 0.007(4)
O4A 0.062(6) 0.058(5) 0.095(7) -0.016(5) 0.046(5) 0.001(4)
O5A 0.094(8) 0.077(7) 0.071(6) 0.018(5) -0.020(6) -0.009(6)
O6A 0.065(3) 0.065(3) 0.065(3) 0.0008(10) 0.0132(11) -0.0008(10)
O1B 0.050(5) 0.034(4) 0.091(7) -0.008(4) 0.030(4) -0.001(3)
O2B 0.074(3) 0.074(3) 0.075(3) -0.0008(10) 0.0152(11) 0.0000(10)
O3B 0.046(5) 0.053(5) 0.068(6) 0.012(4) 0.007(4) -0.011(4)
O4B 0.044(4) 0.062(5) 0.040(4) 0.013(4) 0.001(3) 0.003(4)
O5B 0.035(4) 0.045(4) 0.059(5) -0.002(4) -0.005(3) 0.000(3)
O6B 0.043(4) 0.048(4) 0.062(5) -0.003(4) 0.027(4) -0.002(3)
C1A 0.057(7) 0.042(6) 0.046(6) 0.015(5) 0.026(5) 0.011(5)
C1B 0.042(6) 0.038(6) 0.027(5) -0.004(4) 0.006(4) 0.004(5)
C2A 0.044(7) 0.074(8) 0.050(7) 0.025(6) 0.022(5) 0.024(6)
C2B 0.039(6) 0.039(6) 0.058(7) -0.002(5) 0.005(5) 0.001(5)
C3A 0.037(7) 0.103(11) 0.072(8) 0.045(8) 0.027(6) 0.018(7)
C3B 0.079(4) 0.078(4) 0.079(4) -0.0002(10) 0.0172(13) -0.0001(10)
C4A 0.064(4) 0.065(4) 0.065(4) 0.0006(10) 0.0143(13) 0.0006(10)
C4B 0.067(4) 0.067(4) 0.068(4) -0.0002(10) 0.0149(13) -0.0002(10)
C5A 0.061(8) 0.073(8) 0.036(6) 0.018(6) 0.027(5) 0.027(6)
C5B 0.036(6) 0.033(5) 0.070(8) 0.003(5) -0.011(5) -0.009(5)
C6A 0.037(6) 0.053(6) 0.053(7) 0.000(5) 0.016(5) 0.014(5)
C6B 0.042(6) 0.041(6) 0.040(5) 0.003(5) 0.015(4) -0.002(5)
C7A 0.060(8) 0.104(11) 0.022(5) 0.006(6) 0.008(5) 0.009(7)
C7B 0.040(7) 0.049(6) 0.072(9) 0.017(6) -0.022(6) -0.020(5)
C8B 0.060(8) 0.061(8) 0.071(9) 0.013(7) -0.005(7) -0.019(6)
C8A 0.077(4) 0.077(4) 0.076(4) -0.0003(10) 0.0167(13) 0.0005(10)
C9A 0.075(10) 0.086(10) 0.055(8) -0.025(8) 0.016(7) -0.015(8)
C9B 0.055(8) 0.064(9) 0.077(9) -0.004(7) 0.016(6) -0.002(6)
C10A 0.073(10) 0.100(12) 0.051(7) 0.017(8) 0.009(7) 0.015(8)
C10B 0.049(7) 0.057(7) 0.066(8) -0.002(6) -0.019(6) -0.006(5)
C11A 0.084(4) 0.084(4) 0.084(4) 0.0005(10) 0.0182(14) 0.0002(10)
C11B 0.078(4) 0.077(4) 0.077(4) 0.0001(10) 0.0169(13) 0.0002(10)
C12B 0.047(7) 0.061(8) 0.066(8) -0.001(6) 0.015(5) 0.013(6)
C12A 0.077(11) 0.126(14) 0.050(7) -0.004(8) 0.010(7) 0.057(10)
C13B 0.045(6) 0.039(6) 0.066(7) -0.010(5) 0.017(5) -0.006(5)
C13A 0.069(9) 0.065(8) 0.049(7) 0.005(6) 0.011(6) 0.025(7)
C14A 0.035(6) 0.042(6) 0.059(7) -0.002(5) 0.015(5) -0.003(5)
C14B 0.040(6) 0.041(6) 0.053(6) -0.004(5) 0.018(5) -0.007(5)
C15A 0.048(6) 0.038(5) 0.024(4) 0.002(4) 0.010(4) -0.006(4)
C15B 0.048(6) 0.042(6) 0.036(5) -0.002(5) 0.017(4) -0.013(5)
C16A 0.037(6) 0.045(6) 0.044(6) 0.001(5) 0.003(4) -0.006(4)
C16B 0.051(7) 0.058(7) 0.042(6) 0.007(5) 0.013(5) 0.016(5)
C17A 0.037(6) 0.049(6) 0.051(6) -0.003(5) 0.005(5) -0.007(5)
C17B 0.062(7) 0.041(6) 0.053(7) -0.004(5) 0.017(6) -0.003(5)
C18B 0.048(6) 0.041(6) 0.060(7) -0.002(5) 0.012(5) 0.007(5)
C18A 0.055(7) 0.053(7) 0.053(7) 0.017(6) 0.012(6) 0.008(5)
C19B 0.063(8) 0.050(7) 0.091(10) -0.015(7) -0.004(7) 0.016(7)
C19A 0.059(8) 0.072(9) 0.050(8) 0.005(7) 0.022(6) -0.027(7)
C20B 0.092(5) 0.093(5) 0.092(5) 0.0002(10) 0.0204(15) 0.0006(10)
C20A 0.058(8) 0.100(11) 0.066(8) -0.026(8) 0.028(7) -0.009(8)
C21B 0.085(11) 0.098(12) 0.055(8) -0.010(8) 0.023(7) 0.022(9)
C21A 0.107(6) 0.108(6) 0.107(6) 0.0000(10) 0.0235(17) 0.0001(10)
C22B 0.114(7) 0.114(7) 0.114(7) -0.0002(10) 0.0246(17) 0.0002(10)
C22A 0.102(6) 0.102(6) 0.102(6) -0.0003(10) 0.0232(16) -0.0002(10)
C23B 0.044(6) 0.041(6) 0.049(7) -0.009(5) 0.015(5) -0.012(5)
C23A 0.066(8) 0.041(6) 0.025(5) -0.001(4) -0.002(5) -0.016(6)
C24B 0.038(6) 0.036(5) 0.044(6) 0.001(4) 0.018(4) -0.006(4)
C24A 0.054(7) 0.045(6) 0.026(5) -0.001(4) 0.004(4) -0.018(5)
C25A 0.053(7) 0.049(6) 0.051(7) -0.001(5) 0.034(5) 0.004(5)
C25B 0.054(7) 0.037(6) 0.026(5) -0.006(5) 0.003(4) -0.007(5)
C26B 0.039(6) 0.051(6) 0.055(7) -0.004(5) 0.016(5) -0.007(5)
C26A 0.071(4) 0.071(4) 0.072(4) -0.0002(10) 0.0167(13) -0.0003(10)
C27B 0.033(5) 0.048(6) 0.032(5) 0.001(4) 0.001(4) -0.001(4)
C27A 0.096(11) 0.055(7) 0.059(8) -0.007(6) 0.041(7) -0.010(7)
C28B 0.043(6) 0.044(6) 0.045(6) -0.008(5) 0.012(5) -0.012(5)
C28A 0.080(9) 0.048(7) 0.046(7) 0.003(6) 0.006(6) -0.028(7)
C29A 0.041(6) 0.047(6) 0.062(7) 0.009(5) -0.014(5) -0.021(5)
C29B 0.049(6) 0.045(6) 0.045(6) 0.001(5) 0.020(5) -0.005(5)
C30A 0.073(5) 0.073(5) 0.073(5) 0.0002(10) 0.0154(14) -0.0003(10)
C30B 0.049(7) 0.062(7) 0.042(6) -0.009(5) 0.015(5) -0.004(5)
C31B 0.077(4) 0.078(4) 0.077(4) -0.0001(10) 0.0166(13) 0.0003(10)
C31A 0.147(9) 0.146(9) 0.146(9) 0.0002(10) 0.032(2) -0.0002(10)
C32B 0.093(5) 0.093(5) 0.093(5) 0.0004(10) 0.0201(15) 0.0000(10)
C32A 0.088(5) 0.087(5) 0.088(5) 0.0001(10) 0.0187(14) 0.0001(10)
C33B 0.067(4) 0.068(4) 0.067(4) -0.0001(10) 0.0148(12) 0.0003(10)
C33A 0.097(5) 0.097(5) 0.097(5) 0.0003(10) 0.0207(15) 0.0000(10)
C34B 0.042(6) 0.052(6) 0.045(6) -0.011(5) 0.019(5) -0.002(5)
C34A 0.158(10) 0.157(10) 0.157(10) 0.0001(10) 0.034(2) -0.0002(10)
C35B 0.035(6) 0.046(6) 0.058(7) -0.002(5) 0.003(5) -0.002(5)
C35A 0.089(5) 0.089(5) 0.089(5) 0.0002(10) 0.0192(14) -0.0002(10)
C36B 0.028(6) 0.038(6) 0.039(5) 0.005(5) 0.004(4) 0.004(4)
C36A 0.030(5) 0.045(6) 0.060(7) 0.016(5) 0.009(5) 0.007(4)
C37B 0.050(6) 0.041(5) 0.030(5) -0.003(4) 0.007(4) 0.007(5)
C37A 0.033(6) 0.047(6) 0.054(7) 0.009(5) 0.003(5) -0.003(5)
C38B 0.033(5) 0.033(5) 0.034(5) 0.007(4) 0.006(4) 0.000(4)
C38A 0.034(5) 0.038(5) 0.049(6) 0.002(5) 0.010(4) 0.004(4)
C39A 0.058(7) 0.046(6) 0.057(7) 0.014(5) -0.008(6) -0.003(5)
C39B 0.027(5) 0.036(6) 0.041(6) -0.003(5) 0.005(4) -0.006(4)
C40B 0.030(5) 0.055(7) 0.046(6) -0.002(5) 0.004(4) 0.005(5)
C40A 0.071(9) 0.056(8) 0.089(11) 0.022(7) -0.015(8) -0.027(7)
C41B 0.039(6) 0.042(6) 0.036(5) -0.001(4) 0.006(4) 0.009(4)
C41A 0.061(7) 0.035(6) 0.058(7) 0.009(5) 0.009(6) -0.004(5)
C42A 0.101(6) 0.100(6) 0.100(6) 0.0003(10) 0.0215(16) -0.0003(10)
C42B 0.055(8) 0.089(10) 0.068(8) -0.011(8) 0.029(7) 0.012(7)
C43B 0.133(8) 0.133(8) 0.133(8) -0.0001(10) 0.029(2) 0.0000(10)
C43A 0.241(18) 0.241(18) 0.241(18) 0.0000(10) 0.053(4) -0.0002(10)
C44A 0.173(11) 0.173(11) 0.173(11) 0.0000(10) 0.037(3) 0.0000(10)
C44B 0.157(10) 0.157(10) 0.157(10) -0.0001(10) 0.034(2) 0.0002(10)
C45B 0.103(6) 0.103(6) 0.103(6) -0.0002(10) 0.0226(16) -0.0003(10)
C45A 0.163(10) 0.162(10) 0.163(10) -0.0001(10) 0.035(2) -0.0001(10)
C46A 0.057(7) 0.031(5) 0.031(5) 0.014(4) 0.031(5) 0.014(5)
C46B 0.067(8) 0.029(5) 0.034(5) -0.001(4) 0.016(5) 0.010(5)

loop_
_atom_type_symbol
_atom_type_description
_atom_type_scat_dispersion_real
_atom_type_scat_dispersion_imag
_atom_type_scat_source
C C 0.0033 0.0016 'International Tables Vol C Tables 4.2.6.8 and 6.1.1.4'
H H 0.0000 0.0000 'International Tables Vol C Tables 4.2.6.8 and 6.1.1.4'
N N 0.0061 0.0033 'International Tables Vol C Tables 4.2.6.8 and 6.1.1.4'
O O 0.0106 0.0060 'International Tables Vol C Tables 4.2.6.8 and 6.1.1.4'
Ba Ba -0.3244 2.2819 'International Tables Vol C Tables 4.2.6.8 and 6.1.1.4'

loop_
_geom_angle_atom_site_label_1
_geom_angle_atom_site_label_2
_geom_angle_atom_site_label_3
_geom_angle
_geom_angle_site_symmetry_1
_geom_angle_site_symmetry_3
_geom_angle_publ_flag
O2 Ba O7 140.9(4) . . ?
O2 Ba O4 107.8(3) . . ?
O7 Ba O4 72.5(4) . . ?
O2 Ba O5 99.6(3) . . ?
O7 Ba O5 70.7(3) . . ?
O4 Ba O5 143.2(4) . . ?
O2 Ba O1 58.7(3) . . ?
O7 Ba O1 145.1(3) . . ?
O4 Ba O1 137.6(4) . . ?
O5 Ba O1 78.0(3) . . ?
O2 Ba O3 141.7(3) . . ?
O7 Ba O3 74.1(4) . . ?
O4 Ba O3 60.9(3) . . ?
O5 Ba O3 109.5(3) . . ?
O1 Ba O3 103.1(3) . . ?
O2 Ba O6 70.7(4) . . ?
O7 Ba O6 72.2(5) . . ?
O4 Ba O6 107.9(4) . . ?
O5 Ba O6 58.7(4) . . ?
O1 Ba O6 104.3(4) . . ?
O3 Ba O6 146.3(4) . . ?
O2 Ba N2 60.4(3) . . ?
O7 Ba N2 89.6(4) . . ?
O4 Ba N2 60.6(3) . . ?
O5 Ba N2 117.2(3) . . ?
O1 Ba N2 118.9(3) . . ?
O3 Ba N2 121.5(3) . . ?
O6 Ba N2 58.5(4) . . ?
O2 Ba N1 118.6(3) . . ?
O7 Ba N1 90.3(4) . . ?
O4 Ba N1 121.6(3) . . ?
O5 Ba N1 60.6(4) . . ?
O1 Ba N1 60.3(3) . . ?
O3 Ba N1 60.7(3) . . ?
O6 Ba N1 119.3(4) . . ?
N2 Ba N1 177.6(4) . . ?
O2 Ba O8 65.7(3) . . ?
O7 Ba O8 142.4(3) . . ?
O4 Ba O8 73.3(4) . . ?
O5 Ba O8 142.2(3) . . ?
O1 Ba O8 64.5(3) . . ?
O3 Ba O8 76.1(3) . . ?
O6 Ba O8 134.0(4) . . ?
N2 Ba O8 86.8(3) . . ?
N1 Ba O8 94.6(4) . . ?
C13 N1 C7 112.9(18) . . ?
C13 N1 C1 117(2) . . ?
C7 N1 C1 103.8(14) . . ?
C13 N1 Ba 108.5(18) . . ?
C7 N1 Ba 110.6(9) . . ?
C1 N1 Ba 103.2(11) . . ?
C12 N2 C18 112.9(15) . . ?
C12 N2 C6 107.2(14) . . ?
C18 N2 C6 106.7(14) . . ?
C12 N2 Ba 112.1(11) . . ?
C18 N2 Ba 113.8(10) . . ?
C6 N2 Ba 103.4(9) . . ?
C2 O1 C3 110.2(11) . . ?
C2 O1 Ba 128.7(9) . . ?
C3 O1 Ba 110.3(7) . . ?
C4 O2 C5 111.7(10) . . ?
C4 O2 Ba 124.8(7) . . ?
C5 O2 Ba 120.7(8) . . ?
C9 O3 C8 108.1(11) . . ?
C9 O3 Ba 114.0(9) . . ?
C8 O3 Ba 108.6(9) . . ?
C11 O4 C10 116.7(13) . . ?
C11 O4 Ba 123.2(11) . . ?
C10 O4 Ba 116.9(8) . . ?
C14 O5 C15 111.9(16) . . ?
C14 O5 Ba 126.7(15) . . ?
C15 O5 Ba 114.6(9) . . ?
C17 O6 C16 108.0(12) . . ?
C17 O6 Ba 115.3(13) . . ?
C16 O6 Ba 120.8(10) . . ?
O10 O7 Ba 127.9(5) . . ?
O10 O7 O9 99.0(6) . . ?
Ba O7 O9 127.8(6) . . ?
O3A O9 O7 108.6(6) 2_574 . ?
O7 O10 O4A 114.7(6) . 2_574 ?
C2 C1 N1 122.1(18) . . ?
O1 C2 C1 104.8(16) . . ?
O1 C3 C4 112.3(10) . . ?
O2 C4 C3 108.7(9) . . ?
C6 C5 O2 113.5(13) . . ?
C5 C6 N2 112.4(15) . . ?
N1 C7 C8 117.2(14) . . ?
C7 C8 O3 104.6(13) . . ?
O3 C9 C10 105.8(13) . . ?
O4 C10 C9 112.6(13) . . ?
O4 C11 C12 112.6(18) . . ?
N2 C12 C11 113.5(18) . . ?
N1 C13 C14 130(3) . . ?
O5 C14 C13 105(2) . . ?
O5 C15 C16 114.1(14) . . ?
O6 C16 C15 100.5(13) . . ?
O6 C17 C18 102.7(18) . . ?
N2 C18 C17 108.7(19) . . ?
C12A O2A C11A 111.6(11) . . ?
C34A O5A C35A 106.8(11) . . ?
C11B O2B C12B 113.3(11) . . ?
C34B O5B C35B 111.1(8) . . ?
C2A C1A C6A 119.6(11) . . ?
C2A C1A C46A 118.0(11) . . ?
C6A C1A C46A 122.4(10) . . ?
C6B C1B C2B 117.4(10) . . ?
C6B C1B C46B 120.4(10) . . ?
C2B C1B C46B 122.2(10) . . ?
C1A C2A O1A 119.3(11) . . ?
C1A C2A C3A 119.0(12) . . ?
O1A C2A C3A 121.7(11) . . ?
O1B C2B C3B 117.2(10) . . ?
O1B C2B C1B 122.9(10) . . ?
C3B C2B C1B 119.9(11) . . ?
C4A C3A C2A 119.5(12) . . ?
C4A C3A C11A 118.2(14) . . ?
C2A C3A C11A 122.1(14) . . ?
C4B C3B C2B 118.2(12) . . ?
C4B C3B C11B 121.4(14) . . ?
C2B C3B C11B 119.4(13) . . ?
C3A C4A C5A 123.4(14) . . ?
C3B C4B C5B 123.6(13) . . ?
C4A C5A C6A 116.1(12) . . ?
C4A C5A C7A 120.2(11) . . ?
C6A C5A C7A 123.7(12) . . ?
C6B C5B C4B 114.2(11) . . ?
C6B C5B C7B 124.8(12) . . ?
C4B C5B C7B 120.5(12) . . ?
C1A C6A C5A 122.2(11) . . ?
C1B C6B C5B 125.7(10) . . ?
C8A C7A C9A 111.2(14) . . ?
C8A C7A C10A 110.4(11) . . ?
C9A C7A C10A 104.3(13) . . ?
C8A C7A C5A 112.2(12) . . ?
C9A C7A C5A 112.1(10) . . ?
C10A C7A C5A 106.3(13) . . ?
C8B C7B C9B 111.4(14) . . ?
C8B C7B C10B 108.3(13) . . ?
C9B C7B C10B 110.1(11) . . ?
C8B C7B C5B 107.4(10) . . ?
C9B C7B C5B 110.4(12) . . ?
C10B C7B C5B 109.2(13) . . ?
C3A C11A O2A 114.0(13) . . ?
O2B C11B C3B 111.2(14) . . ?
O2B C12B C13B 109.6(10) . . ?
O2A C12A C13A 112.7(15) . . ?
C18B C13B C14B 119.3(11) . . ?
C18B C13B C12B 120.9(10) . . ?
C14B C13B C12B 119.7(11) . . ?
C18A C13A C14A 119.9(11) . . ?
C18A C13A C12A 120.5(12) . . ?
C14A C13A C12A 119.5(12) . . ?
O3A C14A C15A 122.8(11) . . ?
O3A C14A C13A 119.5(11) . . ?
C15A C14A C13A 117.7(10) . . ?
O3B C14B C15B 118.6(10) . . ?
O3B C14B C13B 121.0(10) . . ?
C15B C14B C13B 120.4(11) . . ?
C16A C15A C14A 119.2(9) . . ?
C16A C15A C23A 121.3(10) . . ?
C14A C15A C23A 119.4(10) . . ?
C14B C15B C16B 116.2(10) . . ?
C14B C15B C23B 121.9(10) . . ?
C16B C15B C23B 121.8(10) . . ?
C15A C16A C17A 124.1(10) . . ?
C17B C16B C15B 123.0(12) . . ?
C18A C17A C16A 116.6(11) . . ?
C18A C17A C19A 117.7(11) . . ?
C16A C17A C19A 125.3(11) . . ?
C16B C17B C18B 119.5(11) . . ?
C16B C17B C19B 121.3(11) . . ?
C18B C17B C19B 119.2(10) . . ?
C13B C18B C17B 121.5(11) . . ?
C17A C18A C13A 121.9(12) . . ?
C22B C19B C20B 112.1(15) . . ?
C22B C19B C21B 105.4(15) . . ?
C20B C19B C21B 105.4(13) . . ?
C22B C19B C17B 112.9(13) . . ?
C20B C19B C17B 111.4(13) . . ?
C21B C19B C17B 109.2(12) . . ?
C17A C19A C22A 113.7(14) . . ?
C17A C19A C20A 109.0(10) . . ?
C22A C19A C20A 108.2(12) . . ?
C17A C19A C21A 109.6(12) . . ?
C22A C19A C21A 108.9(14) . . ?
C20A C19A C21A 107.3(14) . . ?
C24B C23B C15B 113.3(9) . . ?
C15A C23A C24A 113.5(9) . . ?
C25B C24B C29B 117.8(10) . . ?
C25B C24B C23B 123.4(10) . . ?
C29B C24B C23B 118.7(10) . . ?
C29A C24A C25A 120.5(10) . . ?
C29A C24A C23A 119.9(10) . . ?
C25A C24A C23A 119.5(10) . . ?
O4A C25A C26A 120.4(11) . . ?
O4A C25A C24A 122.0(10) . . ?
C26A C25A C24A 117.6(11) . . ?
O4B C25B C24B 119.6(10) . . ?
O4B C25B C26B 119.6(11) . . ?
C24B C25B C26B 120.6(10) . . ?
C27B C26B C25B 119.4(11) . . ?
C27B C26B C34B 120.0(10) . . ?
C25B C26B C34B 120.1(10) . . ?
C27A C26A C25A 121.0(12) . . ?
C27A C26A C34A 113.1(15) . . ?
C25A C26A C34A 121.6(16) . . ?
C26B C27B C28B 122.3(10) . . ?
C28A C27A C26A 123.6(13) . . ?
C29B C28B C27B 116.4(10) . . ?
C29B C28B C30B 122.4(10) . . ?
C27B C28B C30B 121.2(10) . . ?
C27A C28A C29A 114.5(13) . . ?
C27A C28A C30A 118.8(12) . . ?
C29A C28A C30A 126.6(14) . . ?
C24A C29A C28A 122.7(11) . . ?
C28B C29B C24B 123.4(11) . . ?
C32A C30A C28A 111.5(16) . . ?
C32A C30A C33A 109.1(16) . . ?
C28A C30A C33A 111.1(15) . . ?
C32A C30A C31A 112.1(18) . . ?
C28A C30A C31A 105.8(17) . . ?
C33A C30A C31A 107.1(18) . . ?
C33B C30B C32B 111.1(12) . . ?
C33B C30B C28B 113.1(10) . . ?
C32B C30B C28B 109.4(11) . . ?
C33B C30B C31B 109.1(11) . . ?
C32B C30B C31B 105.7(12) . . ?
C28B C30B C31B 108.1(11) . . ?
O5B C34B C26B 110.7(9) . . ?
O5A C34A C26A 98.3(12) . . ?
O5B C35B C36B 110.1(9) . . ?
O5A C35A C36A 112.9(10) . . ?
C37B C36B C41B 121.6(10) . . ?
C37B C36B C35B 119.5(10) . . ?
C41B C36B C35B 118.8(10) . . ?
C41A C36A C37A 118.4(9) . . ?
C41A C36A C35A 121.9(11) . . ?
C37A C36A C35A 119.7(12) . . ?
O6B C37B C38B 121.9(9) . . ?
O6B C37B C36B 120.5(10) . . ?
C38B C37B C36B 117.6(10) . . ?
O6A C37A C38A 121.0(10) . . ?
O6A C37A C36A 120.7(10) . . ?
C38A C37A C36A 118.1(10) . . ?
C39B C38B C37B 121.4(9) . . ?
C39B C38B C46B 118.3(9) . . ?
C37B C38B C46B 120.2(9) . . ?
C39A C38A C37A 119.4(10) . . ?
C39A C38A C46A 122.3(10) . . ?
C37A C38A C46A 118.3(10) . . ?
C38A C39A C40A 124.1(11) . . ?
C38B C39B C40B 124.4(10) . . ?
C39B C40B C41B 114.4(10) . . ?
C39B C40B C42B 122.4(10) . . ?
C41B C40B C42B 123.2(10) . . ?
C41A C40A C39A 114.5(12) . . ?
C41A C40A C42A 123.4(13) . . ?
C39A C40A C42A 122.1(13) . . ?
C36B C41B C40B 120.5(10) . . ?
C36A C41A C40A 125.4(11) . . ?
C44A C42A C45A 119(2) . . ?
C44A C42A C43A 103.7(19) . . ?
C45A C42A C43A 104.1(19) . . ?
C44A C42A C40A 114.6(17) . . ?
C45A C42A C40A 109.0(17) . . ?
C43A C42A C40A 104(2) . . ?
C45B C42B C40B 116.0(12) . . ?
C45B C42B C44B 112.9(16) . . ?
C40B C42B C44B 111.6(14) . . ?
C45B C42B C43B 103.5(8) . . ?
C40B C42B C43B 110.0(13) . . ?
C44B C42B C43B 101.5(8) . . ?
C1A C46A C38A 111.7(8) . . ?
C1B C46B C38B 115.4(9) . . ?

loop_
_geom_bond_atom_site_label_1
_geom_bond_atom_site_label_2
_geom_bond_distance
_geom_bond_site_symmetry_2
_geom_bond_publ_flag
Ba O2 2.698(9) . ?
Ba O7 2.710(10) . ?
Ba O4 2.727(10) . ?
Ba O5 2.767(8) . ?
Ba O1 2.790(10) . ?
Ba O3 2.798(9) . ?
Ba O6 2.854(13) . ?
Ba N2 2.901(11) . ?
Ba N1 2.974(12) . ?
Ba O8 2.986(9) . ?
N1 C13 1.24(3) . ?
N1 C7 1.388(18) . ?
N1 C1 1.52(3) . ?
N2 C12 1.44(2) . ?
N2 C18 1.50(3) . ?
N2 C6 1.54(2) . ?
O1 C2 1.37(2) . ?
O1 C3 1.391(16) . ?
O2 C4 1.372(14) . ?
O2 C5 1.490(16) . ?
O3 C9 1.456(19) . ?
O3 C8 1.51(2) . ?
O4 C11 1.37(2) . ?
O4 C10 1.397(18) . ?
O5 C14 1.36(3) . ?
O5 C15 1.442(19) . ?
O6 C17 1.41(3) . ?
O6 C16 1.45(2) . ?
O7 O10 2.678(19) . ?
O7 O9 2.83(2) . ?
O9 O3A 2.753(19) 2_574 ?
O10 O4A 2.736(17) 2_574 ?
C1 C2 1.50(3) . ?
C3 C4 1.494(9) . ?
C5 C6 1.44(2) . ?
C7 C8 1.504(19) . ?
C9 C10 1.50(2) . ?
C11 C12 1.53(3) . ?
C13 C14 1.64(4) . ?
C15 C16 1.51(2) . ?
C17 C18 1.53(3) . ?
O1A C2A 1.381(16) . ?
O2A C12A 1.35(2) . ?
O2A C11A 1.469(19) . ?
O3A C14A 1.368(13) . ?
O4A C25A 1.350(15) . ?
O5A C34A 1.401(10) . ?
O5A C35A 1.470(9) . ?
O6A C37A 1.373(15) . ?
O1B C2B 1.352(13) . ?
O2B C11B 1.270(17) . ?
O2B C12B 1.476(16) . ?
O3B C14B 1.367(14) . ?
O4B C25B 1.357(13) . ?
O5B C34B 1.408(13) . ?
O5B C35B 1.437(13) . ?
O6B C37B 1.347(13) . ?
C1A C2A 1.361(17) . ?
C1A C6A 1.374(17) . ?
C1A C46A 1.527(14) . ?
C1B C6B 1.369(15) . ?
C1B C2B 1.408(15) . ?
C1B C46B 1.496(14) . ?
C2A C3A 1.423(17) . ?
C2B C3B 1.401(19) . ?
C3A C4A 1.35(2) . ?
C3A C11A 1.44(2) . ?
C3B C4B 1.39(2) . ?
C3B C11B 1.53(2) . ?
C4A C5A 1.35(2) . ?
C4B C5B 1.400(19) . ?
C5A C6A 1.419(15) . ?
C5A C7A 1.557(17) . ?
C5B C6B 1.382(15) . ?
C5B C7B 1.582(17) . ?
C7A C8A 1.48(2) . ?
C7A C9A 1.50(2) . ?
C7A C10A 1.54(2) . ?
C7B C8B 1.52(2) . ?
C7B C9B 1.53(2) . ?
C7B C10B 1.54(2) . ?
C12B C13B 1.502(17) . ?
C12A C13A 1.488(18) . ?
C13B C18B 1.361(16) . ?
C13B C14B 1.413(15) . ?
C13A C18A 1.386(18) . ?
C13A C14A 1.435(18) . ?
C14A C15A 1.385(15) . ?
C14B C15B 1.402(15) . ?
C15A C16A 1.364(15) . ?
C15A C23A 1.485(13) . ?
C15B C16B 1.420(16) . ?
C15B C23B 1.511(14) . ?
C16A C17A 1.396(16) . ?
C16B C17B 1.337(16) . ?
C17A C18A 1.362(16) . ?
C17A C19A 1.526(17) . ?
C17B C18B 1.374(17) . ?
C17B C19B 1.566(18) . ?
C19B C22B 1.52(3) . ?
C19B C20B 1.53(2) . ?
C19B C21B 1.56(2) . ?
C19A C22A 1.53(2) . ?
C19A C20A 1.532(19) . ?
C19A C21A 1.59(2) . ?
C23B C24B 1.507(15) . ?
C23A C24A 1.544(15) . ?
C24B C25B 1.370(16) . ?
C24B C29B 1.418(15) . ?
C24A C29A 1.378(17) . ?
C24A C25A 1.404(16) . ?
C25A C26A 1.392(9) . ?
C25B C26B 1.410(15) . ?
C26B C27B 1.379(15) . ?
C26B C34B 1.517(15) . ?
C26A C27A 1.390(19) . ?
C26A C34A 1.524(10) . ?
C27B C28B 1.400(15) . ?
C27A C28A 1.375(19) . ?
C28B C29B 1.382(15) . ?
C28B C30B 1.547(16) . ?
C28A C29A 1.442(16) . ?
C28A C30A 1.50(2) . ?
C30A C32A 1.45(3) . ?
C30A C33A 1.57(3) . ?
C30A C31A 1.57(3) . ?
C30B C33B 1.487(18) . ?
C30B C32B 1.51(2) . ?
C30B C31B 1.555(19) . ?
C35B C36B 1.502(15) . ?
C35A C36A 1.518(9) . ?
C36B C37B 1.395(15) . ?
C36B C41B 1.401(15) . ?
C36A C41A 1.343(16) . ?
C36A C37A 1.428(15) . ?
C37B C38B 1.388(14) . ?
C37A C38A 1.375(15) . ?
C38B C39B 1.361(14) . ?
C38B C46B 1.524(14) . ?
C38A C39A 1.351(16) . ?
C38A C46A 1.531(14) . ?
C39A C40A 1.398(18) . ?
C39B C40B 1.394(16) . ?
C40B C41B 1.453(15) . ?
C40B C42B 1.517(16) . ?
C40A C41A 1.350(18) . ?
C40A C42A 1.53(2) . ?
C42A C44A 1.52(3) . ?
C42A C45A 1.52(3) . ?
C42A C43A 1.52(4) . ?
C42B C45B 1.516(9) . ?
C42B C44B 1.53(3) . ?
C42B C43B 1.55(2) . ?

loop_
_geom_hbond_atom_site_label_D
_geom_hbond_atom_site_label_H
_geom_hbond_atom_site_label_A
_geom_hbond_distance_DH
_geom_hbond_distance_HA
_geom_hbond_distance_DA
_geom_hbond_angle_DHA
_geom_hbond_site_symmetry_A
O1A H1A O2A 0.89 2.11 2.921(13) 149.9 .
O1A H1A O3A 0.89 2.28 2.873(12) 123.2 .
O3A H3A O4A 0.88 1.64 2.506(13) 168.3 .
O6A H6A O4A 0.93 2.28 2.970(14) 130.5 .
O1B H1B O6B 0.83 1.78 2.559(11) 157.3 .
O3B H3B O2B 0.97 2.01 2.844(14) 142.8 .
O3B H3B O1B 0.97 2.30 2.987(12) 127.4 .
O4B H4B O3B 0.96 2.45 3.236(13) 139.1 .
